data_9016929
loop_
_publ_author_name
'Mantovani, L.'
'Tribaudino, M.'
'Mezzadri, F.'
'Calestani, G.'
'Bromiley, G.'

_publ_section_title
;
 The structure of (Ca,Co)CoSi2O6 pyroxenes and the Ca-M2+
 substitution in (Ca,M2+)M2+Si2O6 pyroxenes (M2+=Co,Fe,Mg)
 Sample: Ca0.8Co0.2
;
_journal_name_full 'American Mineralogist'
_journal_page_first 1241
_journal_page_last 1252
_journal_volume 98
_journal_year 2013
_chemical_compound_source Synthetic
_chemical_formula_sum 'Ca0.8 Co1.2 O6 Si2'
_space_group_IT_number 15
_space_group_name_Hall '-C 2yc'
_space_group_name_H-M_alt 'C 1 2/c 1'
_symmetry_space_group_name_H-M 'C 1 2/c 1'
_cell_angle_alpha 90
_cell_angle_beta 105.66
_cell_angle_gamma 90
_cell_length_a 9.794
_cell_length_b 8.953
_cell_length_c 5.243
_cell_formula_units_Z 4
_cell_volume 442.671
_database_code_amcsd 0019911
_exptl_crystal_density_diffrn 3.825
_cod_data_source_file inputs/fixed/downloads/05/05557.cif
_cod_data_source_block 05557
_cod_original_formula_sum 'Ca.8 Co1.2 Si2 O6'
_cod_database_code 9016929
_amcsd_formula_title CaCoSi2O6

loop_
_space_group_symop_operation_xyz
x,y,z
1/2+x,1/2+y,z
x,-y,1/2+z
1/2+x,1/2-y,1/2+z
-x,y,1/2-z
1/2-x,1/2+y,1/2-z
-x,-y,-z
1/2-x,1/2-y,-z

loop_
_atom_site_aniso_label
_atom_site_aniso_U_11
_atom_site_aniso_U_22
_atom_site_aniso_U_33
_atom_site_aniso_U_12
_atom_site_aniso_U_13
_atom_site_aniso_U_23
CaM2 0.00960 0.00480 0.00520 0.00000 -0.00130 0.00000
CoM1 0.00670 0.00560 0.00570 0.00000 0.00113 0.00000
Si 0.00540 0.00460 0.00540 -0.00044 0.00130 -0.00049
O1 0.00550 0.00760 0.00800 0.00050 0.00150 0.00030
O2 0.01250 0.00730 0.01150 -0.00290 0.00430 -0.00150
O3 0.00720 0.01030 0.00680 0.00020 0.00260 -0.00210

loop_
_atom_site_label
_atom_site_fract_x
_atom_site_fract_y
_atom_site_fract_z
_atom_site_occupancy
_atom_site_U_iso_or_equiv
CaM2 0.00000 0.30120 0.25000 0.80000 0.00720
CoM2 0.00000 0.27220 0.25000 0.20000 0.02410
CoM1 0.00000 0.90729 0.25000 1.00000 0.00614
Si 0.28801 0.09234 0.23231 1.00000 0.00515
O1 0.11780 0.08846 0.14730 1.00000 0.00710
O2 0.36175 0.24860 0.32390 1.00000 0.01030
O3 0.35101 0.01981 0.99490 1.00000 0.00800

loop_
_cod_related_entry_id
_cod_related_entry_database
_cod_related_entry_code
1 AMCSD 0019911
